data_2014929
loop_
_publ_author_name
'Namsoo Shin'
'Jinyoung Kim'
'Docheon Ahn'
'Kee-Sun Sohn'

_publ_section_title
;
 A new strontium borophosphate, Sr~6~BP~5~O~20~, from synchrotron
 powder data
;
_journal_issue 5
_journal_name_full 'Acta Crystallographica Section C'
_journal_page_first i54
_journal_page_last i56
_journal_paper_doi 10.1107/S0108270105009819
_journal_volume 61
_journal_year 2005
_chemical_formula_iupac 'Sr6 B P5 O20'
_chemical_formula_moiety 'B O16 P4 9-, O4 P 3-, Sr6 12+'
_chemical_formula_structural '(B (O4 P)4 ) (P O4) Sr6'
_chemical_formula_sum 'B O20 P5 Sr6'
_chemical_formula_weight 1011.43
_chemical_name_systematic
;
Strontium borophosphate
;
_space_group_IT_number 120
_symmetry_cell_setting tetragonal
_symmetry_space_group_name_Hall 'I -4 -2c'
_symmetry_space_group_name_H-M 'I -4 c 2'
_cell_angle_alpha 90.0
_cell_angle_beta 90.0
_cell_angle_gamma 90.0
_cell_formula_units_Z 4
_cell_length_a 9.78393(2)
_cell_length_b 9.78393(2)
_cell_length_c 19.01318(3)
_cell_measurement_temperature 298
_cell_volume 1820.042(6)
_computing_cell_refinement 'FULLPROF2k  (Rodriguez-Carvajal, 1990)'
_computing_data_collection 'PLS HRPD Beamline Software (reference?)'
_computing_data_reduction FULLPROF2k
_computing_molecular_graphics 'STRUPLO (reference?)'
_computing_publication_material FULLPROF2k
_computing_structure_refinement FULLPROF2k
_computing_structure_solution FULLPROF2k
_diffrn_ambient_temperature 298
_diffrn_measurement_device_type 'Pohang Light Source 8C2 HRPD Beamline'
_diffrn_radiation_monochromator 'Si 111'
_diffrn_radiation_type synchrotron
_diffrn_radiation_wavelength 1.54520
_exptl_crystal_density_diffrn 3.691220(10)
_exptl_crystal_density_method 'not measured'
_exptl_crystal_F_000 1872
_refine_diff_density_max 0.5589
_refine_diff_density_min -0.4076
_refine_ls_extinction_method none
_refine_ls_goodness_of_fit_all 2.21
_refine_ls_hydrogen_treatment noref
_refine_ls_matrix_type fullcycle
_refine_ls_number_parameters 50
_refine_ls_shift/su_max <.001
_refine_ls_shift/su_mean 0.000
_refine_ls_structure_factor_coef Inet
_refine_ls_weighting_scheme sigma
_cod_data_source_file sq1203.cif
_cod_data_source_block I
_cod_original_cell_volume 1820.044(6)
_cod_database_code 2014929

loop_
_symmetry_equiv_pos_site_id
_symmetry_equiv_pos_as_xyz
1 x,y,z
2 y,-x,-z
3 -x,-y,z
4 -y,x,-z
5 -x,y,z+1/2
6 -y,-x,-z+1/2
7 x,-y,z+1/2
8 y,x,-z+1/2
9 x+1/2,y+1/2,z+1/2
10 y+1/2,-x+1/2,-z+1/2
11 -x+1/2,-y+1/2,z+1/2
12 -y+1/2,x+1/2,-z+1/2
13 -x+1/2,y+1/2,z
14 -y+1/2,-x+1/2,-z
15 x+1/2,-y+1/2,z
16 y+1/2,x+1/2,-z

loop_
_atom_site_label
_atom_site_fract_x
_atom_site_fract_y
_atom_site_fract_z
_atom_site_U_iso_or_equiv
_atom_site_adp_type
_atom_site_occupancy
_atom_site_type_symbol
Sr1 0.22151(6) 0.27849(6) 0.00000 0.0117(2) Uiso 1 SR
Sr2 0.49664(6) 0.30031(7) 0.33472(3) 0.01120(10) Uiso 1 SR
P1 0.00000 0.00000 0.00000 0.0079(8) Uiso 1 P
P2 0.2052(2) 0.4776(2) 0.34889(7) 0.0087(4) Uiso 1 P
O1 0.3410(3) 0.5053(4) 0.3059(2) 0.0097(11) Uiso 1 O
O2 0.1318(5) 0.0323(4) 0.0444(2) 0.0213(13) Uiso 1 O
O3 0.1478(4) 0.6010(4) 0.3858(2) 0.0152(13) Uiso 1 O
O4 0.2268(4) 0.3544(4) 0.3956(2) 0.0178(12) Uiso 1 O
O5 0.1011(4) 0.4228(4) 0.2912(2) 0.0071(11) Uiso 1 O
B 0.00000 0.50000 0.25000 0.014(4) Uiso 1 B

loop_
_atom_type_symbol
_atom_type_description
_atom_type_scat_dispersion_real
_atom_type_scat_dispersion_imag
_atom_type_scat_source
Sr Sr -0.465 1.820 'International Tables for Crystallography (Vol. IV)'
P P 0.283 0.434 'International Tables for Crystallography (Vol. IV)'
O O 0.047 0.032 'International Tables for Crystallography (Vol. IV)'
B B 0.008 0.004 'International Tables for Crystallography (Vol. IV)'

loop_
_geom_angle_atom_site_label_1
_geom_angle_atom_site_label_2
_geom_angle_atom_site_label_3
_geom_angle_site_symmetry_1
_geom_angle_site_symmetry_2
_geom_angle_site_symmetry_3
_geom_angle
_geom_angle_publ_flag
P1 Sr1 P1 1_555 1_555 1_555 166.99(13) no

loop_
_geom_bond_atom_site_label_1
_geom_bond_atom_site_label_2
_geom_bond_site_symmetry_2
_geom_bond_distance
_geom_bond_publ_flag
Sr1 O2 1_555 2.699(4) yes
Sr1 O2 4_555 2.990(4) yes
Sr1 O3 7_564 2.574(4) yes
Sr1 O4 8_555 2.426(4) yes
Sr2 O1 1_555 2.577(4) yes
Sr2 O1 3_665 2.538(4) yes
Sr2 O1 8_555 2.705(3) yes
Sr2 O2 10_555 2.417(4) yes
Sr2 O3 13_545 2.597(4) yes
Sr2 O4 1_555 2.932(4) yes
Sr2 O4 15_555 2.950(4) yes
Sr2 O5 8_555 3.171(4) yes
Sr2 O5 15_555 2.549(4) yes
P1 O2 1_555 1.574(4) yes
P2 O1 1_555 1.583(4) yes
P2 O3 1_555 1.505(4) yes
P2 O4 1_555 1.512(4) yes
P2 O5 1_555 1.589(4) yes
B O5 1_555 1.471(4) yes
